data_7714607
loop_
_publ_author_name
'B&#xfc;cker, Anna'
'W&#xf6;lper, Christoph'
'Siera, Hannah'
'Haberhauer, Gebhard'
'Schulz, Stephan'

_publ_section_title
;
 Multiple ethylene activation by heteroleptic L(Cl)Ga-substituted
 germylenes.
;
_journal_issue 2
_journal_name_full 'Dalton transactions (Cambridge, England : 2003)'
_journal_page_first 640
_journal_page_last 646
_journal_paper_doi 10.1039/d3dt03944g
_journal_volume 53
_journal_year 2024
_chemical_formula_sum 'C134 H160 Cl2 F4 Ga2 Ge2 N4'
_chemical_formula_weight 2258.17
_space_group_crystal_system monoclinic
_space_group_IT_number 15
_space_group_name_Hall '-C 2yc'
_space_group_name_H-M_alt 'C 1 2/c 1'
_atom_sites_solution_hydrogens geom
_atom_sites_solution_primary direct
_atom_sites_solution_secondary difmap
_audit_creation_method SHELXL-2017/1
_audit_update_record
;
2023-03-22 deposited with the CCDC.	2023-12-05 downloaded from the CCDC.
;
_cell_angle_alpha 90
_cell_angle_beta 92.735(4)
_cell_angle_gamma 90
_cell_formula_units_Z 4
_cell_length_a 36.693(5)
_cell_length_b 15.536(2)
_cell_length_c 20.813(3)
_cell_measurement_reflns_used 9392
_cell_measurement_temperature 100(2)
_cell_measurement_theta_max 31.21
_cell_measurement_theta_min 2.40
_cell_volume 11851(3)
_computing_cell_refinement 'BRUKER APEX3(v2019.1-0)'
_computing_data_collection 'BRUKER APEX3(v2019.1-0)'
_computing_data_reduction 'BRUKER APEX3(v2019.1-0)'
_computing_molecular_graphics 'ORTEP/PLATON (Spek)'
_computing_publication_material 'BRUKER AXS SHELXTL (c) 2008 / Vers. 2008/4'
_computing_structure_refinement 'SHELXL-2017/1 (Sheldrick, 2017)'
_computing_structure_solution 'BRUKER APEX3(v2019.1-0)'
_diffrn_ambient_temperature 100(2)
_diffrn_detector_area_resol_mean 512
_diffrn_measured_fraction_theta_full 0.999
_diffrn_measured_fraction_theta_max 1.000
_diffrn_measurement_device_type 'Bruker D8 KAPPA II (APEX II detector)'
_diffrn_measurement_method 'Data collection strategy APEX 3/QUEEN'
_diffrn_radiation_monochromator 'Triumph Goebel mirror'
_diffrn_radiation_source 'fine-focus sealed tube'
_diffrn_radiation_type MoK\a
_diffrn_radiation_wavelength 0.71073
_diffrn_reflns_av_R_equivalents 0.0522
_diffrn_reflns_av_unetI/netI 0.0269
_diffrn_reflns_Laue_measured_fraction_full 0.999
_diffrn_reflns_Laue_measured_fraction_max 1.000
_diffrn_reflns_limit_h_max 52
_diffrn_reflns_limit_h_min -52
_diffrn_reflns_limit_k_max 22
_diffrn_reflns_limit_k_min -22
_diffrn_reflns_limit_l_max 29
_diffrn_reflns_limit_l_min -29
_diffrn_reflns_number 188073
_diffrn_reflns_point_group_measured_fraction_full 0.999
_diffrn_reflns_point_group_measured_fraction_max 1.000
_diffrn_reflns_theta_full 25.242
_diffrn_reflns_theta_max 30.507
_diffrn_reflns_theta_min 1.959
_exptl_absorpt_coefficient_mu 1.054
_exptl_absorpt_correction_T_max 0.75
_exptl_absorpt_correction_T_min 0.60
_exptl_absorpt_correction_type multi-scan
_exptl_absorpt_process_details
; 
 SADABS
 R.H. Blessing, Acta Cryst. (1995) A51 33-38 
;
_exptl_crystal_colour 'pale yellow'
_exptl_crystal_density_diffrn 1.266
_exptl_crystal_description tablet
_exptl_crystal_F_000 4752
_exptl_crystal_size_max 0.304
_exptl_crystal_size_mid 0.259
_exptl_crystal_size_min 0.105
_refine_diff_density_max 2.901
_refine_diff_density_min -1.152
_refine_diff_density_rms 0.085
_refine_ls_extinction_method none
_refine_ls_goodness_of_fit_ref 1.090
_refine_ls_hydrogen_treatment constr
_refine_ls_matrix_type full
_refine_ls_number_parameters 747
_refine_ls_number_reflns 18092
_refine_ls_number_restraints 597
_refine_ls_restrained_S_all 1.084
_refine_ls_R_factor_all 0.0661
_refine_ls_R_factor_gt 0.0445
_refine_ls_shift/su_max 0.003
_refine_ls_shift/su_mean 0.000
_refine_ls_structure_factor_coef Fsqd
_refine_ls_weighting_details 'w=1/[\s^2^(Fo^2^)+(0.0443P)^2^+32.9717P] where P=(Fo^2^+2Fc^2^)/3'
_refine_ls_weighting_scheme calc
_refine_ls_wR_factor_gt 0.1012
_refine_ls_wR_factor_ref 0.1147
_reflns_Friedel_coverage 0.000
_reflns_number_gt 14413
_reflns_number_total 18092
_reflns_threshold_expression 'I > 2\s(I)'
_cod_data_source_file d3dt03944g2.cif
_cod_data_source_block ab_252m
_cod_depositor_comments
;
The following automatic conversions were performed:

data item '_atom_sites_solution_secondary' value 'diffmap' was
changed to 'difmap'.

Automatic conversion script
Id: cif_fix_values 8170 2020-07-09 18:12:32Z antanas 

 Adding full bibliography for 7714607--7714609.cif.
;
_cod_original_sg_symbol_H-M 'C 2/c'
_cod_database_code 7714607
_shelx_shelxl_version_number 2017/1
_shelx_space_group_comment
;
The symmetry employed for this shelxl refinement is uniquely defined
by the following loop, which should always be used as a source of
symmetry information in preference to the above space-group names.
They are only intended as comments.
;
_shelx_estimated_absorpt_t_min 0.740
_shelx_estimated_absorpt_t_max 0.897

loop_
_space_group_symop_operation_xyz
'x, y, z'
'-x, y, -z+1/2'
'x+1/2, y+1/2, z'
'-x+1/2, y+1/2, -z+1/2'
'-x, -y, -z'
'x, -y, z-1/2'
'-x+1/2, -y+1/2, -z'
'x+1/2, -y+1/2, z-1/2'

loop_
_atom_site_label
_atom_site_type_symbol
_atom_site_fract_x
_atom_site_fract_y
_atom_site_fract_z
_atom_site_U_iso_or_equiv
_atom_site_adp_type
_atom_site_occupancy
_atom_site_site_symmetry_order
_atom_site_calc_flag
_atom_site_refinement_flags_posn
_atom_site_refinement_flags_adp
_atom_site_refinement_flags_occupancy
_atom_site_disorder_assembly
_atom_site_disorder_group
Ge1 Ge 0.26040(2) 0.31621(2) 0.51976(2) 0.01652(5) Uani 1 1 d . . . . .
Ga1 Ga 0.37646(2) 0.44917(2) 0.56649(2) 0.01448(5) Uani 1 1 d . . . . .
Cl1 Cl 0.37573(2) 0.44328(3) 0.67379(2) 0.02187(10) Uani 1 1 d . . . . .
N1 N 0.39490(4) 0.56408(11) 0.54979(8) 0.0150(3) Uani 1 1 d . . . . .
N2 N 0.42160(4) 0.38789(10) 0.55014(8) 0.0146(3) Uani 1 1 d . . . . .
C1 C 0.43034(5) 0.58119(13) 0.56129(9) 0.0156(3) Uani 1 1 d . . . . .
C2 C 0.45672(5) 0.51722(13) 0.57214(9) 0.0163(3) Uani 1 1 d . . . . .
H2 H 0.479934 0.536624 0.588329 0.020 Uiso 1 1 calc R U . . .
C3 C 0.45343(5) 0.42803(13) 0.56226(9) 0.0155(3) Uani 1 1 d . . . . .
C4 C 0.44342(6) 0.67328(13) 0.56181(11) 0.0214(4) Uani 1 1 d . . . . .
H4A H 0.470107 0.674382 0.566902 0.032 Uiso 1 1 calc R U . . .
H4B H 0.432999 0.704111 0.597685 0.032 Uiso 1 1 calc R U . . .
H4C H 0.435658 0.701147 0.521191 0.032 Uiso 1 1 calc R U . . .
C5 C 0.48894(5) 0.37868(14) 0.56448(11) 0.0203(4) Uani 1 1 d . . . . .
H5A H 0.495588 0.362656 0.609045 0.030 Uiso 1 1 calc R U . . .
H5B H 0.508177 0.414808 0.547611 0.030 Uiso 1 1 calc R U . . .
H5C H 0.486078 0.326544 0.538207 0.030 Uiso 1 1 calc R U . . .
C6 C 0.37047(5) 0.63219(13) 0.52825(10) 0.0166(4) Uani 1 1 d . . . . .
C7 C 0.35356(5) 0.68469(13) 0.57314(10) 0.0181(4) Uani 1 1 d . . . . .
C8 C 0.32894(6) 0.74735(14) 0.54984(11) 0.0228(4) Uani 1 1 d . . . . .
H8 H 0.317002 0.782924 0.579439 0.027 Uiso 1 1 calc R U . . .
C9 C 0.32161(6) 0.75858(15) 0.48436(11) 0.0242(4) Uani 1 1 d . . . . .
H9 H 0.304733 0.801317 0.469445 0.029 Uiso 1 1 calc R U . . .
C10 C 0.33903(6) 0.70718(14) 0.44073(10) 0.0218(4) Uani 1 1 d . . . . .
H10 H 0.334087 0.715585 0.395949 0.026 Uiso 1 1 calc R U . . .
C11 C 0.36364(5) 0.64342(13) 0.46139(10) 0.0179(4) Uani 1 1 d . . . . .
C12 C 0.36151(6) 0.67762(14) 0.64567(10) 0.0210(4) Uani 1 1 d . . . . .
H12 H 0.381920 0.635622 0.653198 0.025 Uiso 1 1 calc R U . . .
C13 C 0.37373(7) 0.76419(16) 0.67469(11) 0.0291(5) Uani 1 1 d . . . . .
H13A H 0.380439 0.756630 0.720486 0.044 Uiso 1 1 calc R U . . .
H13B H 0.353708 0.805769 0.669751 0.044 Uiso 1 1 calc R U . . .
H13C H 0.394855 0.785520 0.652397 0.044 Uiso 1 1 calc R U . . .
C14 C 0.32842(6) 0.64400(17) 0.68034(11) 0.0272(5) Uani 1 1 d . . . . .
H14A H 0.334601 0.639799 0.726562 0.041 Uiso 1 1 calc R U . . .
H14B H 0.321630 0.587002 0.663524 0.041 Uiso 1 1 calc R U . . .
H14C H 0.307885 0.683714 0.673085 0.041 Uiso 1 1 calc R U . . .
C15 C 0.38316(6) 0.59135(14) 0.41175(10) 0.0216(4) Uani 1 1 d . . . . .
H15 H 0.397425 0.544952 0.434809 0.026 Uiso 1 1 calc R U . . .
C16 C 0.40996(7) 0.64798(18) 0.37648(13) 0.0330(5) Uani 1 1 d . . . . .
H16A H 0.427510 0.673846 0.407774 0.050 Uiso 1 1 calc R U . . .
H16B H 0.396498 0.693598 0.353084 0.050 Uiso 1 1 calc R U . . .
H16C H 0.423012 0.612709 0.346020 0.050 Uiso 1 1 calc R U . . .
C17 C 0.35619(7) 0.54856(16) 0.36322(11) 0.0303(5) Uani 1 1 d . . . . .
H17A H 0.339664 0.511078 0.386068 0.045 Uiso 1 1 calc R U . . .
H17B H 0.369648 0.514241 0.332744 0.045 Uiso 1 1 calc R U . . .
H17C H 0.342005 0.592978 0.339813 0.045 Uiso 1 1 calc R U . . .
C18 C 0.42155(5) 0.29799(13) 0.53198(10) 0.0163(4) Uani 1 1 d . . . . .
C19 C 0.42662(5) 0.23354(13) 0.57887(10) 0.0189(4) Uani 1 1 d . . . . .
C20 C 0.42736(6) 0.14777(14) 0.55823(11) 0.0244(4) Uani 1 1 d . . . . .
H20 H 0.430999 0.103189 0.589117 0.029 Uiso 1 1 calc R U . . .
C21 C 0.42291(6) 0.12680(14) 0.49401(12) 0.0268(5) Uani 1 1 d . . . . .
H21 H 0.423757 0.068251 0.480991 0.032 Uiso 1 1 calc R U . . .
C22 C 0.41719(6) 0.19101(14) 0.44834(11) 0.0237(4) Uani 1 1 d . . . . .
H22 H 0.413867 0.175804 0.404233 0.028 Uiso 1 1 calc R U . . .
C23 C 0.41623(5) 0.27754(13) 0.46607(10) 0.0183(4) Uani 1 1 d . . . . .
C24 C 0.43069(6) 0.25298(14) 0.65054(10) 0.0216(4) Uani 1 1 d . . . . .
H24 H 0.432382 0.316826 0.656007 0.026 Uiso 1 1 calc R U . . .
C25 C 0.46540(7) 0.21258(17) 0.68198(12) 0.0322(5) Uani 1 1 d . . . . .
H25A H 0.467560 0.228814 0.727501 0.048 Uiso 1 1 calc R U . . .
H25B H 0.486788 0.233407 0.660168 0.048 Uiso 1 1 calc R U . . .
H25C H 0.463984 0.149769 0.678299 0.048 Uiso 1 1 calc R U . . .
C26 C 0.39740(7) 0.22148(16) 0.68507(11) 0.0288(5) Uani 1 1 d . . . . .
H26A H 0.399588 0.238888 0.730351 0.043 Uiso 1 1 calc R U . . .
H26B H 0.395979 0.158585 0.682311 0.043 Uiso 1 1 calc R U . . .
H26C H 0.375262 0.246740 0.664720 0.043 Uiso 1 1 calc R U . . .
C27 C 0.41049(6) 0.34794(14) 0.41558(10) 0.0193(4) Uani 1 1 d . . . . .
H27 H 0.394003 0.392217 0.433496 0.023 Uiso 1 1 calc R U . . .
C28 C 0.44656(6) 0.39267(17) 0.40140(11) 0.0275(5) Uani 1 1 d . . . . .
H28A H 0.456923 0.419276 0.440866 0.041 Uiso 1 1 calc R U . . .
H28B H 0.442017 0.437114 0.368576 0.041 Uiso 1 1 calc R U . . .
H28C H 0.463750 0.350158 0.385710 0.041 Uiso 1 1 calc R U . . .
C29 C 0.39237(7) 0.31524(16) 0.35247(11) 0.0272(5) Uani 1 1 d . . . . .
H29A H 0.369997 0.283951 0.361516 0.041 Uiso 1 1 calc R U . . .
H29B H 0.409157 0.276626 0.331240 0.041 Uiso 1 1 calc R U . . .
H29C H 0.386349 0.364199 0.324228 0.041 Uiso 1 1 calc R U . . .
C30 C 0.22515(5) 0.36056(12) 0.58117(9) 0.0152(3) Uani 1 1 d . . . . .
C31 C 0.20079(5) 0.42496(13) 0.55848(9) 0.0167(4) Uani 1 1 d . . . . .
C32 C 0.16939(6) 0.44325(14) 0.59175(10) 0.0204(4) Uani 1 1 d . . . . .
H32 H 0.152770 0.485943 0.575821 0.024 Uiso 1 1 calc R U . . .
C33 C 0.16249(6) 0.39931(14) 0.64777(11) 0.0220(4) Uani 1 1 d . . . . .
H33 H 0.140475 0.409411 0.668799 0.026 Uiso 1 1 calc R U . . .
C34 C 0.18773(6) 0.34053(14) 0.67320(10) 0.0199(4) Uani 1 1 d . . . . .
H34 H 0.183524 0.313158 0.712987 0.024 Uiso 1 1 calc R U . . .
C35 C 0.21939(5) 0.32101(12) 0.64087(9) 0.0159(3) Uani 1 1 d . . . . .
C36 C 0.21012(5) 0.48024(13) 0.50246(10) 0.0178(4) Uani 1 1 d . . . . .
C37 C 0.23498(5) 0.54832(13) 0.51390(10) 0.0191(4) Uani 1 1 d . . . . .
C38 C 0.24539(6) 0.59890(14) 0.46279(11) 0.0234(4) Uani 1 1 d . . . . .
H38 H 0.262981 0.643022 0.470536 0.028 Uiso 1 1 calc R U . . .
C39 C 0.23067(6) 0.58652(15) 0.40047(11) 0.0241(4) Uani 1 1 d . . . . .
C40 C 0.20489(6) 0.52251(15) 0.39055(10) 0.0244(4) Uani 1 1 d . . . . .
H40 H 0.193727 0.515300 0.348769 0.029 Uiso 1 1 calc R U . . .
C41 C 0.19469(6) 0.46798(14) 0.44005(10) 0.0215(4) Uani 1 1 d . . . . .
C42 C 0.24949(6) 0.57063(15) 0.58082(11) 0.0248(4) Uani 1 1 d . . . . .
H42A H 0.261248 0.519913 0.600653 0.037 Uiso 1 1 calc R U . . .
H42B H 0.229312 0.589168 0.606738 0.037 Uiso 1 1 calc R U . . .
H42C H 0.267347 0.617311 0.578559 0.037 Uiso 1 1 calc R U . . .
C43 C 0.24306(8) 0.64166(18) 0.34633(12) 0.0348(6) Uani 1 1 d . . . . .
H43A H 0.267688 0.624376 0.335386 0.052 Uiso 1 1 calc R U . . .
H43B H 0.243278 0.702164 0.359657 0.052 Uiso 1 1 calc R U . . .
H43C H 0.226285 0.634390 0.308655 0.052 Uiso 1 1 calc R U . . .
C44 C 0.16841(7) 0.39616(16) 0.42450(12) 0.0314(5) Uani 1 1 d . . . . .
H44A H 0.155823 0.380266 0.463252 0.047 Uiso 1 1 calc R U . . .
H44B H 0.181766 0.346231 0.409046 0.047 Uiso 1 1 calc R U . . .
H44C H 0.150479 0.415070 0.391047 0.047 Uiso 1 1 calc R U . . .
C45 C 0.24782(5) 0.26607(13) 0.67489(9) 0.0175(4) Uani 1 1 d . . . . .
C47 C 0.27836(6) 0.30783(13) 0.70475(9) 0.0174(4) Uani 1 1 d . . . . .
C48 C 0.30447(6) 0.25948(14) 0.73967(9) 0.0199(4) Uani 1 1 d . . . . .
H48 H 0.325466 0.287521 0.758115 0.024 Uiso 1 1 calc R U . . .
C49 C 0.30055(6) 0.17105(14) 0.74820(10) 0.0230(4) Uani 1 1 d . . . . .
C50 C 0.26994(6) 0.13154(14) 0.71985(11) 0.0231(4) Uani 1 1 d . . . . .
H50 H 0.266681 0.071500 0.726052 0.028 Uiso 1 1 calc R U . . .
C51 C 0.24367(6) 0.17682(13) 0.68244(10) 0.0200(4) Uani 1 1 d . . . . .
C52 C 0.28280(6) 0.40413(13) 0.70100(10) 0.0200(4) Uani 1 1 d . . . . .
H52A H 0.301250 0.422966 0.733595 0.030 Uiso 1 1 calc R U . . .
H52B H 0.259471 0.432045 0.708788 0.030 Uiso 1 1 calc R U . . .
H52C H 0.290564 0.419979 0.658176 0.030 Uiso 1 1 calc R U . . .
C53 C 0.32882(7) 0.11967(17) 0.78657(12) 0.0328(5) Uani 1 1 d . . . . .
H53A H 0.317447 0.068034 0.803805 0.049 Uiso 1 1 calc R U . . .
H53B H 0.339007 0.154825 0.822156 0.049 Uiso 1 1 calc R U . . .
H53C H 0.348370 0.102724 0.758694 0.049 Uiso 1 1 calc R U . . .
C54 C 0.21234(6) 0.12813(15) 0.65050(12) 0.0263(4) Uani 1 1 d . . . . .
H54A H 0.199946 0.094642 0.682863 0.039 Uiso 1 1 calc R U . . .
H54B H 0.221581 0.089158 0.618019 0.039 Uiso 1 1 calc R U . . .
H54C H 0.195092 0.168859 0.629822 0.039 Uiso 1 1 calc R U . . .
C55 C 0.32839(5) 0.42008(14) 0.52617(10) 0.0198(4) Uani 1 1 d . . . . .
H55A H 0.310692 0.464600 0.538362 0.024 Uiso 1 1 calc R U . . .
H55B H 0.330115 0.422704 0.478884 0.024 Uiso 1 1 calc R U . . .
C56 C 0.31324(5) 0.33149(13) 0.54381(10) 0.0189(4) Uani 1 1 d . . . . .
H56A H 0.317053 0.322859 0.590776 0.023 Uiso 1 1 calc R U . . .
H56B H 0.327265 0.286495 0.522082 0.023 Uiso 1 1 calc R U . . .
C1_1 C 0.56014(10) 0.1262(2) 0.5677(2) 0.0627(10) Uani 1 1 d D U . . .
F1_1 F 0.55949(9) 0.14225(18) 0.63217(15) 0.0969(9) Uani 1 1 d D U . . .
C2_1 C 0.59317(9) 0.12244(18) 0.53995(19) 0.0516(8) Uani 1 1 d D U . . .
H2_1 H 0.615083 0.132060 0.565093 0.062 Uiso 1 1 calc R U . . .
C3_1 C 0.59436(9) 0.10464(19) 0.47553(19) 0.0537(8) Uani 1 1 d D U . . .
H3_1 H 0.617114 0.100715 0.455787 0.064 Uiso 1 1 calc R U . . .
C4_1 C 0.56170(11) 0.0923(2) 0.4392(2) 0.0650(10) Uani 1 1 d D U . . .
H4_1 H 0.562060 0.080268 0.394482 0.078 Uiso 1 1 calc R U . . .
C5_1 C 0.52874(10) 0.0979(2) 0.4692(2) 0.0708(11) Uani 1 1 d D U . . .
H5_1 H 0.506501 0.090346 0.444512 0.085 Uiso 1 1 calc R U . . .
C6_1 C 0.52791(10) 0.1141(2) 0.5339(2) 0.0742(12) Uani 1 1 d D U . . .
H6_1 H 0.505407 0.116711 0.554535 0.089 Uiso 1 1 calc R U . . .
C4_2 C 0.4758(3) 0.0735(6) 0.3077(5) 0.080(3) Uani 0.5 1 d D U P A -1
H4_2 H 0.456492 0.071402 0.336576 0.096 Uiso 0.5 1 calc R U P A -1
F1_2 F 0.5609(2) 0.0800(5) 0.1915(5) 0.163(4) Uani 0.5 1 d D U P A -1
C5_2 C 0.4829(5) 0.0021(7) 0.2703(10) 0.095(5) Uani 0.5 1 d D U P A -1
H5_2 H 0.467516 -0.047087 0.271515 0.114 Uiso 0.5 1 calc R U P A -1
C6_2 C 0.5125(3) 0.0027(5) 0.2311(6) 0.052(2) Uani 0.5 1 d D U P A -1
H6_2 H 0.518176 -0.046420 0.206259 0.063 Uiso 0.5 1 calc R U P A -1
C3_2 C 0.4960(3) 0.1462(5) 0.3037(5) 0.099(3) Uani 0.5 1 d D U P A -1
H3_2 H 0.489869 0.195658 0.327714 0.118 Uiso 0.5 1 calc R U P A -1
C2_2 C 0.5255(3) 0.1484(5) 0.2644(4) 0.096(3) Uani 0.5 1 d D U P A -1
H2_2 H 0.540002 0.198918 0.262201 0.115 Uiso 0.5 1 calc R U P A -1
C1_2 C 0.5336(3) 0.0772(5) 0.2290(5) 0.083(3) Uani 0.5 1 d D U P A -1
C2_3 C 0.48735(17) 0.3876(5) 0.2448(5) 0.0356(16) Uani 0.5 1 d D U P B -2
H2_3 H 0.481288 0.328209 0.241866 0.043 Uiso 0.5 1 calc R U P B -2
C1_3 C 0.52254(18) 0.4127(4) 0.2602(5) 0.0338(14) Uani 0.5 1 d D U P B -2
F1_3 F 0.54797(11) 0.3526(3) 0.2708(2) 0.0576(10) Uani 0.5 1 d D U P B -2
C3_3 C 0.46068(15) 0.4500(4) 0.2334(3) 0.0338(12) Uani 0.5 1 d D U P B -2
H3_3 H 0.436231 0.433798 0.222221 0.041 Uiso 0.5 1 calc R U P B -2
C4_3 C 0.4702(2) 0.5358(4) 0.2386(4) 0.0385(15) Uani 0.5 1 d D U P B -2
H4_3 H 0.451956 0.578741 0.231919 0.046 Uiso 0.5 1 calc R U P B -2
C6_3 C 0.5323(2) 0.4980(4) 0.2644(4) 0.0362(15) Uani 0.5 1 d D U P B -2
H6_3 H 0.556871 0.513999 0.274636 0.043 Uiso 0.5 1 calc R U P B -2
C5_3 C 0.5058(2) 0.5600(3) 0.2535(10) 0.0387(18) Uani 0.5 1 d D U P B -2
H5_3 H 0.512104 0.619214 0.256242 0.046 Uiso 0.5 1 calc R U P B -2

loop_
_atom_site_aniso_label
_atom_site_aniso_U_11
_atom_site_aniso_U_22
_atom_site_aniso_U_33
_atom_site_aniso_U_23
_atom_site_aniso_U_13
_atom_site_aniso_U_12
Ge1 0.01202(9) 0.01637(10) 0.02135(11) -0.00341(8) 0.00267(7) -0.00139(7)
Ga1 0.01072(9) 0.01695(10) 0.01550(10) 0.00157(8) -0.00199(7) -0.00163(7)
Cl1 0.0200(2) 0.0278(2) 0.0179(2) 0.00290(18) 0.00240(17) 0.00075(18)
N1 0.0132(7) 0.0165(7) 0.0151(7) 0.0013(6) -0.0013(6) -0.0004(6)
N2 0.0145(7) 0.0150(7) 0.0140(7) -0.0001(6) -0.0019(6) -0.0013(6)
C1 0.0161(8) 0.0163(8) 0.0142(8) -0.0004(7) -0.0002(7) -0.0022(7)
C2 0.0121(8) 0.0197(9) 0.0167(9) -0.0007(7) -0.0020(6) -0.0029(7)
C3 0.0146(8) 0.0184(9) 0.0133(8) 0.0004(7) -0.0014(6) -0.0008(7)
C4 0.0180(9) 0.0167(9) 0.0295(11) -0.0001(8) 0.0008(8) -0.0028(7)
C5 0.0139(8) 0.0209(9) 0.0258(10) 0.0011(8) -0.0010(7) 0.0017(7)
C6 0.0136(8) 0.0167(8) 0.0193(9) 0.0019(7) -0.0010(7) -0.0003(7)
C7 0.0161(8) 0.0202(9) 0.0180(9) -0.0003(7) -0.0004(7) 0.0001(7)
C8 0.0210(10) 0.0223(10) 0.0251(10) 0.0000(8) 0.0009(8) 0.0040(8)
C9 0.0199(10) 0.0237(10) 0.0288(11) 0.0046(8) -0.0010(8) 0.0054(8)
C10 0.0216(10) 0.0228(10) 0.0207(10) 0.0051(8) -0.0027(8) 0.0017(8)
C11 0.0175(9) 0.0181(9) 0.0178(9) 0.0008(7) -0.0018(7) -0.0003(7)
C12 0.0212(9) 0.0249(10) 0.0167(9) -0.0011(8) 0.0002(7) 0.0030(8)
C13 0.0331(12) 0.0316(12) 0.0224(11) -0.0053(9) -0.0012(9) 0.0006(10)
C14 0.0232(10) 0.0363(13) 0.0222(10) 0.0021(9) 0.0022(8) 0.0013(9)
C15 0.0263(10) 0.0220(10) 0.0162(9) 0.0015(7) -0.0012(8) 0.0033(8)
C16 0.0308(12) 0.0376(13) 0.0315(12) -0.0008(10) 0.0111(10) -0.0006(10)
C17 0.0398(13) 0.0297(12) 0.0208(10) -0.0027(9) -0.0048(9) -0.0019(10)
C18 0.0126(8) 0.0168(9) 0.0194(9) -0.0013(7) -0.0020(7) -0.0017(7)
C19 0.0165(9) 0.0187(9) 0.0212(9) 0.0008(7) -0.0037(7) -0.0013(7)
C20 0.0247(10) 0.0178(9) 0.0304(11) 0.0025(8) -0.0017(9) 0.0005(8)
C21 0.0285(11) 0.0178(10) 0.0338(12) -0.0052(9) -0.0004(9) -0.0008(8)
C22 0.0245(10) 0.0228(10) 0.0235(10) -0.0066(8) -0.0019(8) -0.0017(8)
C23 0.0155(8) 0.0194(9) 0.0197(9) -0.0016(7) -0.0016(7) -0.0023(7)
C24 0.0237(10) 0.0203(9) 0.0203(10) 0.0033(8) -0.0044(8) -0.0023(8)
C25 0.0325(12) 0.0313(12) 0.0312(12) 0.0070(10) -0.0135(10) 0.0019(10)
C26 0.0322(12) 0.0321(12) 0.0219(10) 0.0025(9) 0.0010(9) -0.0079(10)
C27 0.0208(9) 0.0212(9) 0.0157(9) -0.0016(7) -0.0024(7) -0.0014(7)
C28 0.0266(11) 0.0355(12) 0.0202(10) 0.0026(9) 0.0003(8) -0.0086(9)
C29 0.0305(11) 0.0286(11) 0.0216(10) -0.0042(9) -0.0089(9) -0.0006(9)
C30 0.0127(8) 0.0167(8) 0.0162(8) -0.0026(7) -0.0004(6) -0.0021(7)
C31 0.0145(8) 0.0171(8) 0.0180(9) -0.0031(7) -0.0027(7) -0.0006(7)
C32 0.0161(9) 0.0210(9) 0.0240(10) -0.0038(8) -0.0003(7) 0.0025(7)
C33 0.0153(9) 0.0266(10) 0.0246(10) -0.0073(8) 0.0041(7) -0.0012(8)
C34 0.0183(9) 0.0236(10) 0.0179(9) -0.0030(7) 0.0033(7) -0.0042(7)
C35 0.0162(8) 0.0159(8) 0.0154(8) -0.0026(7) -0.0003(7) -0.0029(7)
C36 0.0169(9) 0.0173(9) 0.0189(9) -0.0013(7) -0.0014(7) 0.0041(7)
C37 0.0163(9) 0.0192(9) 0.0218(9) -0.0003(7) -0.0002(7) 0.0021(7)
C38 0.0201(10) 0.0231(10) 0.0271(11) 0.0032(8) 0.0030(8) 0.0014(8)
C39 0.0249(10) 0.0243(10) 0.0236(10) 0.0038(8) 0.0060(8) 0.0092(8)
C40 0.0291(11) 0.0260(11) 0.0178(10) -0.0010(8) -0.0015(8) 0.0075(9)
C41 0.0229(10) 0.0193(9) 0.0219(10) -0.0018(7) -0.0038(8) 0.0035(8)
C42 0.0256(10) 0.0242(10) 0.0239(10) -0.0006(8) -0.0067(8) -0.0042(8)
C43 0.0362(13) 0.0403(14) 0.0285(12) 0.0102(10) 0.0090(10) 0.0064(11)
C44 0.0380(13) 0.0300(12) 0.0250(11) -0.0005(9) -0.0114(10) -0.0054(10)
C45 0.0175(9) 0.0191(9) 0.0162(9) -0.0001(7) 0.0020(7) -0.0010(7)
C47 0.0195(9) 0.0190(9) 0.0135(8) -0.0003(7) 0.0001(7) -0.0001(7)
C48 0.0208(9) 0.0237(10) 0.0149(9) -0.0006(7) -0.0009(7) 0.0017(8)
C49 0.0281(11) 0.0237(10) 0.0174(9) 0.0034(8) 0.0035(8) 0.0050(8)
C50 0.0287(11) 0.0183(9) 0.0229(10) 0.0031(8) 0.0060(8) 0.0001(8)
C51 0.0222(9) 0.0188(9) 0.0195(9) -0.0017(7) 0.0048(7) -0.0024(7)
C52 0.0199(9) 0.0186(9) 0.0213(10) 0.0002(7) -0.0029(7) -0.0013(7)
C53 0.0368(13) 0.0306(12) 0.0307(12) 0.0096(10) -0.0012(10) 0.0083(10)
C54 0.0271(11) 0.0215(10) 0.0304(11) -0.0022(8) 0.0045(9) -0.0063(8)
C55 0.0143(8) 0.0228(9) 0.0219(10) 0.0037(8) -0.0027(7) -0.0017(7)
C56 0.0157(9) 0.0206(9) 0.0205(9) 0.0000(7) -0.0004(7) -0.0007(7)
C1_1 0.062(2) 0.0310(15) 0.098(3) -0.0016(17) 0.027(2) -0.0074(15)
F1_1 0.119(2) 0.0694(17) 0.106(2) -0.0135(15) 0.0472(18) -0.0252(16)
C2_1 0.0417(16) 0.0245(13) 0.089(2) 0.0071(14) 0.0110(16) -0.0027(12)
C3_1 0.0490(17) 0.0255(13) 0.087(2) 0.0151(15) 0.0125(17) -0.0026(12)
C4_1 0.078(3) 0.0273(15) 0.090(3) 0.0136(16) 0.001(2) -0.0058(16)
C5_1 0.0459(19) 0.0357(17) 0.130(4) 0.010(2) -0.009(2) -0.0075(15)
C6_1 0.0445(19) 0.0428(19) 0.137(4) -0.004(2) 0.023(2) -0.0047(16)
C4_2 0.091(7) 0.062(5) 0.086(7) -0.013(5) -0.003(5) 0.015(4)
F1_2 0.144(7) 0.137(7) 0.215(9) 0.074(6) 0.075(6) -0.025(5)
C5_2 0.104(9) 0.061(8) 0.124(12) -0.022(7) 0.053(8) -0.026(7)
C6_2 0.074(6) 0.032(4) 0.051(5) 0.003(4) 0.006(4) -0.007(4)
C3_2 0.134(8) 0.040(4) 0.118(8) -0.005(5) -0.036(6) 0.009(5)
C2_2 0.114(7) 0.045(4) 0.125(8) 0.015(4) -0.050(5) -0.024(5)
C1_2 0.087(6) 0.059(5) 0.101(7) 0.034(5) -0.003(5) -0.019(4)
C2_3 0.032(3) 0.051(4) 0.024(3) 0.003(3) -0.002(3) -0.002(2)
C1_3 0.027(3) 0.053(4) 0.021(3) -0.003(4) -0.004(3) 0.005(3)
F1_3 0.053(2) 0.064(3) 0.056(2) -0.0003(19) -0.0009(18) 0.0234(19)
C3_3 0.028(3) 0.052(4) 0.021(2) 0.007(3) -0.003(2) -0.006(3)
C4_3 0.043(3) 0.050(4) 0.022(3) 0.004(4) -0.004(3) 0.001(3)
C6_3 0.034(3) 0.053(4) 0.021(3) -0.003(4) -0.006(2) 0.001(3)
C5_3 0.048(6) 0.040(2) 0.027(4) -0.001(3) -0.006(6) -0.004(3)

loop_
_atom_type_symbol
_atom_type_description
_atom_type_scat_dispersion_real
_atom_type_scat_dispersion_imag
_atom_type_scat_source
C C 0.0033 0.0016 'International Tables Vol C Tables 4.2.6.8 and 6.1.1.4'
H H 0.0000 0.0000 'International Tables Vol C Tables 4.2.6.8 and 6.1.1.4'
Cl Cl 0.1484 0.1585 'International Tables Vol C Tables 4.2.6.8 and 6.1.1.4'
Ga Ga 0.2307 1.6083 'International Tables Vol C Tables 4.2.6.8 and 6.1.1.4'
Ge Ge 0.1547 1.8001 'International Tables Vol C Tables 4.2.6.8 and 6.1.1.4'
N N 0.0061 0.0033 'International Tables Vol C Tables 4.2.6.8 and 6.1.1.4'
F F 0.0171 0.0103 'International Tables Vol C Tables 4.2.6.8 and 6.1.1.4'

loop_
_geom_angle_atom_site_label_1
_geom_angle_atom_site_label_2
_geom_angle_atom_site_label_3
_geom_angle
_geom_angle_site_symmetry_1
_geom_angle_site_symmetry_3
_geom_angle_publ_flag
C30 Ge1 C56 116.93(8) . . ?
C30 Ge1 Ge1 108.72(6) . 7_556 ?
C56 Ge1 Ge1 119.48(6) . 7_556 ?
N1 Ga1 N2 96.39(7) . . ?
N1 Ga1 C55 116.50(8) . . ?
N2 Ga1 C55 124.29(8) . . ?
N1 Ga1 Cl1 103.69(5) . . ?
N2 Ga1 Cl1 101.80(5) . . ?
C55 Ga1 Cl1 111.28(6) . . ?
C1 N1 C6 119.58(16) . . ?
C1 N1 Ga1 119.57(13) . . ?
C6 N1 Ga1 120.78(12) . . ?
C3 N2 C18 119.31(16) . . ?
C3 N2 Ga1 118.67(13) . . ?
C18 N2 Ga1 121.69(12) . . ?
N1 C1 C2 123.19(18) . . ?
N1 C1 C4 119.73(17) . . ?
C2 C1 C4 117.07(17) . . ?
C1 C2 C3 128.56(18) . . ?
N2 C3 C2 123.74(18) . . ?
N2 C3 C5 120.88(17) . . ?
C2 C3 C5 115.36(17) . . ?
C7 C6 C11 121.30(18) . . ?
C7 C6 N1 120.36(17) . . ?
C11 C6 N1 118.33(17) . . ?
C8 C7 C6 118.11(19) . . ?
C8 C7 C12 118.83(18) . . ?
C6 C7 C12 123.04(18) . . ?
C9 C8 C7 121.3(2) . . ?
C8 C9 C10 119.8(2) . . ?
C9 C10 C11 121.2(2) . . ?
C10 C11 C6 118.24(19) . . ?
C10 C11 C15 119.23(18) . . ?
C6 C11 C15 122.49(18) . . ?
C7 C12 C13 111.40(18) . . ?
C7 C12 C14 111.80(18) . . ?
C13 C12 C14 109.68(18) . . ?
C11 C15 C17 111.65(19) . . ?
C11 C15 C16 110.76(19) . . ?
C17 C15 C16 110.03(19) . . ?
C19 C18 C23 121.46(18) . . ?
C19 C18 N2 120.55(17) . . ?
C23 C18 N2 117.99(17) . . ?
C20 C19 C18 117.98(19) . . ?
C20 C19 C24 119.12(19) . . ?
C18 C19 C24 122.89(18) . . ?
C21 C20 C19 121.3(2) . . ?
C20 C21 C22 120.1(2) . . ?
C21 C22 C23 121.1(2) . . ?
C22 C23 C18 118.01(19) . . ?
C22 C23 C27 120.90(19) . . ?
C18 C23 C27 121.07(18) . . ?
C19 C24 C26 110.74(18) . . ?
C19 C24 C25 112.12(19) . . ?
C26 C24 C25 109.50(19) . . ?
C23 C27 C29 113.17(18) . . ?
C23 C27 C28 111.42(17) . . ?
C29 C27 C28 109.17(18) . . ?
C31 C30 C35 119.04(17) . . ?
C31 C30 Ge1 116.97(14) . . ?
C35 C30 Ge1 123.05(14) . . ?
C32 C31 C30 120.13(19) . . ?
C32 C31 C36 119.43(18) . . ?
C30 C31 C36 120.16(17) . . ?
C33 C32 C31 120.25(19) . . ?
C32 C33 C34 120.01(19) . . ?
C33 C34 C35 120.81(19) . . ?
C34 C35 C30 119.36(18) . . ?
C34 C35 C45 118.03(18) . . ?
C30 C35 C45 122.26(17) . . ?
C41 C36 C37 119.13(19) . . ?
C41 C36 C31 122.95(19) . . ?
C37 C36 C31 117.91(18) . . ?
C38 C37 C36 119.6(2) . . ?
C38 C37 C42 118.6(2) . . ?
C36 C37 C42 121.72(19) . . ?
C37 C38 C39 121.7(2) . . ?
C40 C39 C38 118.1(2) . . ?
C40 C39 C43 121.9(2) . . ?
C38 C39 C43 120.1(2) . . ?
C39 C40 C41 122.1(2) . . ?
C40 C41 C36 119.3(2) . . ?
C40 C41 C44 118.9(2) . . ?
C36 C41 C44 121.8(2) . . ?
C51 C45 C47 119.47(19) . . ?
C51 C45 C35 122.57(18) . . ?
C47 C45 C35 117.75(18) . . ?
C48 C47 C45 119.52(19) . . ?
C48 C47 C52 119.25(18) . . ?
C45 C47 C52 121.22(18) . . ?
C49 C48 C47 121.7(2) . . ?
C50 C49 C48 117.9(2) . . ?
C50 C49 C53 120.9(2) . . ?
C48 C49 C53 121.1(2) . . ?
C49 C50 C51 122.4(2) . . ?
C50 C51 C45 118.9(2) . . ?
C50 C51 C54 118.98(19) . . ?
C45 C51 C54 122.1(2) . . ?
C56 C55 Ga1 115.52(14) . . ?
C55 C56 Ge1 113.93(14) . . ?
C6_1 C1_1 F1_1 118.6(4) . . ?
C6_1 C1_1 C2_1 122.8(4) . . ?
F1_1 C1_1 C2_1 118.6(4) . . ?
C1_1 C2_1 C3_1 119.4(3) . . ?
C2_1 C3_1 C4_1 119.3(3) . . ?
C5_1 C4_1 C3_1 119.4(4) . . ?
C6_1 C5_1 C4_1 120.8(4) . . ?
C1_1 C6_1 C5_1 118.3(4) . . ?
C3_2 C4_2 C5_2 120.9(8) . . ?
C4_2 C5_2 C6_2 119.8(9) . . ?
C5_2 C6_2 C1_2 118.4(8) . . ?
C4_2 C3_2 C2_2 120.1(7) . . ?
C1_2 C2_2 C3_2 119.5(7) . . ?
F1_2 C1_2 C2_2 119.3(8) . . ?
F1_2 C1_2 C6_2 119.5(8) . . ?
C2_2 C1_2 C6_2 121.2(7) . . ?
C1_3 C2_3 C3_3 119.2(7) . . ?
F1_3 C1_3 C2_3 118.9(6) . . ?
F1_3 C1_3 C6_3 119.2(6) . . ?
C2_3 C1_3 C6_3 121.9(6) . . ?
C4_3 C3_3 C2_3 119.2(6) . . ?
C3_3 C4_3 C5_3 120.8(6) . . ?
C1_3 C6_3 C5_3 118.9(5) . . ?
C6_3 C5_3 C4_3 119.9(5) . . ?

loop_
_geom_bond_atom_site_label_1
_geom_bond_atom_site_label_2
_geom_bond_distance
_geom_bond_site_symmetry_2
_geom_bond_publ_flag
Ge1 C30 1.9848(19) . ?
Ge1 C56 1.993(2) . ?
Ge1 Ge1 2.3307(5) 7_556 ?
Ga1 N1 1.9462(17) . ?
Ga1 N2 1.9542(17) . ?
Ga1 C55 1.970(2) . ?
Ga1 Cl1 2.2366(6) . ?
N1 C1 1.338(2) . ?
N1 C6 1.444(2) . ?
N2 C3 1.338(2) . ?
N2 C18 1.447(2) . ?
C1 C2 1.398(3) . ?
C1 C4 1.509(3) . ?
C2 C3 1.405(3) . ?
C3 C5 1.510(3) . ?
C6 C7 1.407(3) . ?
C6 C11 1.413(3) . ?
C7 C8 1.399(3) . ?
C7 C12 1.528(3) . ?
C8 C9 1.387(3) . ?
C9 C10 1.388(3) . ?
C10 C11 1.394(3) . ?
C11 C15 1.518(3) . ?
C12 C13 1.533(3) . ?
C12 C14 1.533(3) . ?
C15 C17 1.532(3) . ?
C15 C16 1.533(3) . ?
C18 C19 1.404(3) . ?
C18 C23 1.413(3) . ?
C19 C20 1.401(3) . ?
C19 C24 1.522(3) . ?
C20 C21 1.378(3) . ?
C21 C22 1.387(3) . ?
C22 C23 1.395(3) . ?
C23 C27 1.524(3) . ?
C24 C26 1.527(3) . ?
C24 C25 1.538(3) . ?
C27 C29 1.530(3) . ?
C27 C28 1.536(3) . ?
C30 C31 1.408(3) . ?
C30 C35 1.411(3) . ?
C31 C32 1.402(3) . ?
C31 C36 1.501(3) . ?
C32 C33 1.385(3) . ?
C33 C34 1.387(3) . ?
C34 C35 1.403(3) . ?
C35 C45 1.499(3) . ?
C36 C41 1.405(3) . ?
C36 C37 1.409(3) . ?
C37 C38 1.391(3) . ?
C37 C42 1.508(3) . ?
C38 C39 1.394(3) . ?
C39 C40 1.381(3) . ?
C39 C43 1.503(3) . ?
C40 C41 1.399(3) . ?
C41 C44 1.500(3) . ?
C45 C51 1.405(3) . ?
C45 C47 1.413(3) . ?
C47 C48 1.394(3) . ?
C47 C52 1.507(3) . ?
C48 C49 1.394(3) . ?
C49 C50 1.387(3) . ?
C49 C53 1.507(3) . ?
C50 C51 1.399(3) . ?
C51 C54 1.504(3) . ?
C55 C56 1.535(3) . ?
C1_1 C6_1 1.360(5) . ?
C1_1 F1_1 1.366(5) . ?
C1_1 C2_1 1.368(5) . ?
C2_1 C3_1 1.372(5) . ?
C3_1 C4_1 1.399(5) . ?
C4_1 C5_1 1.390(5) . ?
C5_1 C6_1 1.372(6) . ?
C4_2 C3_2 1.355(9) . ?
C4_2 C5_2 1.387(11) . ?
F1_2 C1_2 1.299(9) . ?
C5_2 C6_2 1.391(8) . ?
C6_2 C1_2 1.395(9) . ?
C3_2 C2_2 1.389(10) . ?
C2_2 C1_2 1.370(9) . ?
C2_3 C1_3 1.372(8) . ?
C2_3 C3_3 1.390(7) . ?
C1_3 F1_3 1.331(7) . ?
C1_3 C6_3 1.375(8) . ?
C3_3 C4_3 1.381(8) . ?
C4_3 C5_3 1.383(8) . ?
C6_3 C5_3 1.378(8) . ?
